data_2238831
loop_
_publ_author_name
'Ovchynnikov, Vladimir'

_publ_section_title
;
 <i>N</i>,<i>N</i>'-Dimethyl-<i>N</i>''-(trichloroacetyl)phosphoramide
;
_journal_coeditor_code BG2520
_journal_issue 12
_journal_name_full 'Acta Crystallographica Section E'
_journal_page_first o1759
_journal_paper_doi 10.1107/S1600536813030389
_journal_volume 69
_journal_year 2013
_chemical_formula_iupac 'C4 H9 Cl3 N3 O2 P'
_chemical_formula_moiety 'C4 H9 Cl3 N3 O2 P'
_chemical_formula_sum 'C4 H9 Cl3 N3 O2 P'
_chemical_formula_weight 268.46
_chemical_name_systematic
;
<i>N</i>,<i>N</i>'-Dimethyl-<i>N</i>''-(trichloroacetyl)phosphoramide
;
_space_group_IT_number 14
_symmetry_cell_setting monoclinic
_symmetry_space_group_name_Hall '-P 2ybc'
_symmetry_space_group_name_H-M 'P 1 21/c 1'
_atom_sites_solution_hydrogens geom
_atom_sites_solution_primary direct
_atom_sites_solution_secondary difmap
_audit_creation_method SHELXL-97
_cell_angle_alpha 90.00
_cell_angle_beta 101.27(3)
_cell_angle_gamma 90.00
_cell_formula_units_Z 4
_cell_length_a 10.231(2)
_cell_length_b 8.754(2)
_cell_length_c 12.826(3)
_cell_measurement_reflns_used 2348
_cell_measurement_temperature 293(2)
_cell_measurement_theta_max 27.06
_cell_measurement_theta_min 2.03
_cell_volume 1126.6(4)
_computing_cell_refinement
;
<i>CAD-4 EXPRESS</i> (Enraf--Nonius, 1995)
;
_computing_data_collection
;
<i>CAD-4 EXPRESS</i> (Enraf--Nonius, 1995)
;
_computing_data_reduction
;
<i>XCAD4</i> (Harms & Wocadlo, 1996)
;
_computing_molecular_graphics
;
ORTEP-3 for Windows (Farrugia, 2012)
;
_computing_publication_material
;
WinGX (Farrugia, 2012)
;
_computing_structure_refinement
;
SHELXL97 (Sheldrick, 2008)
;
_computing_structure_solution
;
SHELXS97 (Sheldrick, 2008)
;
_diffrn_ambient_temperature 293(2)
_diffrn_measured_fraction_theta_full 0.962
_diffrn_measured_fraction_theta_max 0.962
_diffrn_measurement_device_type 'Enraf--Nonius CAD-4'
_diffrn_measurement_method \w/\Q
_diffrn_radiation_monochromator graphite
_diffrn_radiation_source 'fine-focus sealed tube'
_diffrn_radiation_type MoK\a
_diffrn_radiation_wavelength 0.71073
_diffrn_reflns_av_R_equivalents 0.0603
_diffrn_reflns_av_sigmaI/netI 0.0830
_diffrn_reflns_limit_h_max 12
_diffrn_reflns_limit_h_min -12
_diffrn_reflns_limit_k_max 10
_diffrn_reflns_limit_k_min 0
_diffrn_reflns_limit_l_max 15
_diffrn_reflns_limit_l_min -15
_diffrn_reflns_number 3806
_diffrn_reflns_theta_full 25.00
_diffrn_reflns_theta_max 25.00
_diffrn_reflns_theta_min 2.03
_diffrn_standards_decay_% 1
_diffrn_standards_interval_count 200
_diffrn_standards_interval_time 120
_diffrn_standards_number 3
_exptl_absorpt_coefficient_mu 0.930
_exptl_absorpt_correction_type none
_exptl_crystal_colour colorless
_exptl_crystal_density_diffrn 1.583
_exptl_crystal_density_method 'not measured'
_exptl_crystal_description block
_exptl_crystal_F_000 544
_exptl_crystal_size_max 0.4
_exptl_crystal_size_mid 0.3
_exptl_crystal_size_min 0.3
_refine_diff_density_max 0.824
_refine_diff_density_min -0.768
_refine_ls_extinction_method none
_refine_ls_goodness_of_fit_ref 1.079
_refine_ls_hydrogen_treatment mixed
_refine_ls_matrix_type full
_refine_ls_number_parameters 157
_refine_ls_number_reflns 1908
_refine_ls_number_restraints 33
_refine_ls_restrained_S_all 1.125
_refine_ls_R_factor_all 0.0951
_refine_ls_R_factor_gt 0.0765
_refine_ls_shift/su_max 0.000
_refine_ls_shift/su_mean 0.000
_refine_ls_structure_factor_coef Fsqd
_refine_ls_weighting_details 'calc w=1/[\s^2^(Fo^2^)+(0.1369P)^2^] where P=(Fo^2^+2Fc^2^)/3'
_refine_ls_weighting_scheme calc
_refine_ls_wR_factor_gt 0.1821
_refine_ls_wR_factor_ref 0.1954
_reflns_number_gt 1419
_reflns_number_total 1908
_reflns_threshold_expression I>2\s(I)
_cod_data_source_file bg2520.cif
_cod_data_source_block I
_cod_original_sg_symbol_H-M 'P 21/c'
_cod_database_code 2238831

loop_
_symmetry_equiv_pos_as_xyz
'x, y, z'
'-x, y+1/2, -z+1/2'
'-x, -y, -z'
'x, -y-1/2, z-1/2'

loop_
_atom_site_type_symbol
_atom_site_label
_atom_site_fract_x
_atom_site_fract_y
_atom_site_fract_z
_atom_site_U_iso_or_equiv
_atom_site_adp_type
_atom_site_calc_flag
_atom_site_refinement_flags
_atom_site_occupancy
_atom_site_symmetry_multiplicity
_atom_site_disorder_assembly
_atom_site_disorder_group
P P1 0.55195(8) 0.17846(12) 0.16971(7) 0.0379(4) Uani d . 1 1 . .
Cl Cl1 0.0184(6) 0.1759(10) 0.0571(8) 0.098(2) Uani d PD 0.60(3) 1 A 1
Cl Cl2 0.1528(7) 0.2717(16) 0.2675(4) 0.108(2) Uani d PD 0.60(3) 1 A 1
Cl Cl3 0.1588(6) 0.4570(7) 0.0816(9) 0.114(3) Uani d PD 0.60(3) 1 A 1
Cl Cl1A 0.0175(8) 0.1557(17) 0.0770(15) 0.108(5) Uani d PD 0.40(3) 1 A 2
Cl Cl2A 0.1466(9) 0.321(3) 0.2554(10) 0.134(5) Uani d PD 0.40(3) 1 A 2
Cl Cl3A 0.1524(15) 0.434(2) 0.050(2) 0.185(9) Uani d PD 0.40(3) 1 A 2
O O1 0.5607(3) 0.0273(4) 0.2191(3) 0.0597(8) Uani d . 1 1 . .
O O2 0.2813(3) 0.0649(4) 0.0732(3) 0.0683(10) Uani d . 1 1 . .
N N1 0.3994(3) 0.2573(4) 0.1646(3) 0.0461(8) Uani d D 1 1 . .
H H1 0.396(5) 0.335(5) 0.197(4) 0.055 Uiso d D 1 1 . .
N N2 0.5807(5) 0.1646(5) 0.0515(3) 0.0668(12) Uani d D 1 1 . .
H H2 0.602(6) 0.080(5) 0.036(5) 0.080 Uiso d D 1 1 . .
N N3 0.6418(3) 0.3153(4) 0.2290(3) 0.0495(9) Uani d D 1 1 . .
H H3 0.605(4) 0.373(6) 0.263(3) 0.059 Uiso d D 1 1 . .
C C1 0.2872(4) 0.1851(5) 0.1188(3) 0.0508(10) Uani d . 1 1 A .
C C2 0.1579(4) 0.2697(6) 0.1287(4) 0.0724(15) Uani d D 1 1 . .
C C3 0.5757(12) 0.2923(9) -0.0197(5) 0.130(4) Uani d . 1 1 . .
H H3A 0.6401 0.2781 -0.0641 0.195 Uiso calc R 1 1 . .
H H3B 0.5954 0.3845 0.0208 0.195 Uiso calc R 1 1 . .
H H3C 0.4882 0.2994 -0.0632 0.195 Uiso calc R 1 1 . .
C C4 0.7862(4) 0.3127(8) 0.2458(5) 0.0814(17) Uani d . 1 1 . .
H H4A 0.8171 0.4026 0.2152 0.122 Uiso calc R 1 1 . .
H H4B 0.8145 0.2236 0.2126 0.122 Uiso calc R 1 1 . .
H H4C 0.8226 0.3102 0.3207 0.122 Uiso calc R 1 1 . .

loop_
_atom_site_aniso_label
_atom_site_aniso_U_11
_atom_site_aniso_U_22
_atom_site_aniso_U_33
_atom_site_aniso_U_12
_atom_site_aniso_U_13
_atom_site_aniso_U_23
P1 0.0356(5) 0.0399(6) 0.0419(6) 0.0050(3) 0.0166(4) 0.0026(4)
Cl1 0.049(3) 0.089(3) 0.137(4) -0.0087(18) -0.028(3) -0.040(3)
Cl2 0.069(3) 0.172(6) 0.090(3) 0.021(3) 0.0296(16) -0.044(4)
Cl3 0.059(2) 0.058(2) 0.198(5) 0.0179(14) -0.041(3) -0.004(3)
Cl1A 0.037(3) 0.109(7) 0.176(9) 0.002(3) 0.017(4) -0.075(6)
Cl2A 0.040(3) 0.161(9) 0.208(11) -0.018(4) 0.043(4) -0.130(8)
Cl3A 0.116(7) 0.096(8) 0.292(17) 0.032(5) -0.084(9) 0.022(9)
O1 0.0463(14) 0.0482(19) 0.086(2) 0.0032(12) 0.0153(13) 0.0251(16)
O2 0.0524(17) 0.062(2) 0.087(2) 0.0047(14) 0.0037(15) -0.0299(18)
N1 0.0347(15) 0.053(2) 0.0496(17) 0.0054(14) 0.0070(12) -0.0148(16)
N2 0.103(3) 0.050(3) 0.060(2) 0.004(2) 0.049(2) -0.0094(19)
N3 0.0321(16) 0.061(2) 0.059(2) -0.0007(13) 0.0171(13) -0.0123(17)
C1 0.045(2) 0.051(3) 0.055(2) 0.0054(16) 0.0051(17) -0.0146(19)
C2 0.039(2) 0.072(4) 0.099(4) 0.006(2) -0.005(2) -0.034(3)
C3 0.263(11) 0.083(5) 0.062(3) 0.001(6) 0.076(5) 0.006(3)
C4 0.038(2) 0.090(4) 0.119(5) -0.008(2) 0.023(2) -0.016(3)

loop_
_atom_type_symbol
_atom_type_description
_atom_type_scat_dispersion_real
_atom_type_scat_dispersion_imag
_atom_type_scat_source
C C 0.0033 0.0016 'International Tables Vol C Tables 4.2.6.8 and 6.1.1.4'
H H 0.0000 0.0000 'International Tables Vol C Tables 4.2.6.8 and 6.1.1.4'
N N 0.0061 0.0033 'International Tables Vol C Tables 4.2.6.8 and 6.1.1.4'
O O 0.0106 0.0060 'International Tables Vol C Tables 4.2.6.8 and 6.1.1.4'
P P 0.1023 0.0942 'International Tables Vol C Tables 4.2.6.8 and 6.1.1.4'
Cl Cl 0.1484 0.1585 'International Tables Vol C Tables 4.2.6.8 and 6.1.1.4'

loop_
_geom_angle_atom_site_label_1
_geom_angle_atom_site_label_2
_geom_angle_atom_site_label_3
_geom_angle
O1 P1 N2 109.5(2)
O1 P1 N3 119.3(2)
N2 P1 N3 108.0(2)
O1 P1 N1 111.30(18)
N2 P1 N1 109.4(2)
N3 P1 N1 98.72(18)
C1 N1 P1 121.8(3)
C1 N1 H1 120(3)
P1 N1 H1 118(3)
C3 N2 P1 123.4(4)
C3 N2 H2 122(4)
P1 N2 H2 114(4)
C4 N3 P1 122.0(4)
C4 N3 H3 120(3)
P1 N3 H3 116(4)
O2 C1 N1 125.7(4)
O2 C1 C2 119.9(4)
N1 C1 C2 114.3(4)
C1 C2 Cl2A 115.0(6)
C1 C2 Cl1 110.9(4)
Cl2A C2 Cl1 115.0(5)
C1 C2 Cl3 111.0(4)
Cl2A C2 Cl3 95.1(8)
Cl1 C2 Cl3 108.6(5)
C1 C2 Cl3A 106.1(7)
Cl2A C2 Cl3A 109.4(7)
Cl1 C2 Cl3A 98.8(8)
C1 C2 Cl1A 110.2(4)
Cl2A C2 Cl1A 107.6(5)
Cl3 C2 Cl1A 117.3(7)
Cl3A C2 Cl1A 108.4(6)
C1 C2 Cl2 106.2(4)
Cl1 C2 Cl2 110.4(5)
Cl3 C2 Cl2 109.7(5)
Cl3A C2 Cl2 124.1(9)
Cl1A C2 Cl2 101.5(6)
N2 C3 H3A 109.5
N2 C3 H3B 109.5
H3A C3 H3B 109.5
N2 C3 H3C 109.5
H3A C3 H3C 109.5
H3B C3 H3C 109.5
N3 C4 H4A 109.5
N3 C4 H4B 109.5
H4A C4 H4B 109.5
N3 C4 H4C 109.5
H4A C4 H4C 109.5
H4B C4 H4C 109.5

loop_
_geom_bond_atom_site_label_1
_geom_bond_atom_site_label_2
_geom_bond_distance
P1 O1 1.462(3)
P1 N2 1.605(4)
P1 N3 1.608(4)
P1 N1 1.696(3)
Cl1 C2 1.744(6)
Cl2 C2 1.791(7)
Cl3 C2 1.748(7)
Cl1A C2 1.768(8)
Cl2A C2 1.710(9)
Cl3A C2 1.753(9)
O2 C1 1.199(5)
N1 C1 1.342(5)
N1 H1 0.81(3)
N2 C3 1.437(8)
N2 H2 0.81(3)
N3 C4 1.451(5)
N3 H3 0.81(3)
C1 C2 1.544(6)
C3 H3A 0.9600
C3 H3B 0.9600
C3 H3C 0.9600
C4 H4A 0.9600
C4 H4B 0.9600
C4 H4C 0.9600

loop_
_geom_hbond_atom_site_label_D
_geom_hbond_atom_site_label_H
_geom_hbond_atom_site_label_A
_geom_hbond_site_symmetry_A
_geom_hbond_distance_DH
_geom_hbond_distance_HA
_geom_hbond_distance_DA
_geom_hbond_angle_DHA
N1 H1 O1 2_655 0.81(3) 2.00(4) 2.782(5) 164(5)
N3 H3 O1 2_655 0.81(3) 2.21(4) 2.953(4) 153(4)
N2 H2 O2 3_655 0.81(3) 2.38(4) 3.077(5) 146(6)
